data_7223322
loop_
_publ_author_name
'Sinha, Soumalya'
'Mandal, Soumik'
'Gupta, Parna'

_publ_section_title
;
 Cyclometalated iridium(iii) complexes of (aryl)ethenyl functionalized
 2,2&#x2032;-bipyridine: synthesis, photophysical properties and
 trans--cis isomerization behavior
;
_journal_issue 120
_journal_name_full 'RSC Adv.'
_journal_page_first 99529
_journal_paper_doi 10.1039/C5RA16214A
_journal_volume 5
_journal_year 2015
_chemical_formula_moiety 'C50 H40 Ir N4 O2, F6 P, C H2 Cl2'
_chemical_formula_sum 'C51 H42 Cl2 F6 Ir N4 O2 P'
_chemical_formula_weight 1150.98
_chemical_name_systematic
; 
 ? 
;
_space_group_IT_number 14
_symmetry_cell_setting monoclinic
_symmetry_space_group_name_Hall '-P 2yn'
_symmetry_space_group_name_H-M 'P 1 21/n 1'
_atom_sites_solution_hydrogens geom
_atom_sites_solution_primary direct
_atom_sites_solution_secondary difmap
_audit_creation_method SHELXL-97
_audit_update_record
;
2014-04-26 deposited with the CCDC.
2015-11-05 downloaded from the CCDC.
;
_cell_angle_alpha 90.00
_cell_angle_beta 99.386(6)
_cell_angle_gamma 90.00
_cell_formula_units_Z 4
_cell_length_a 18.773(6)
_cell_length_b 13.362(4)
_cell_length_c 20.727(6)
_cell_measurement_reflns_used 1273
_cell_measurement_temperature 100
_cell_measurement_theta_max 16.15
_cell_measurement_theta_min 2.21
_cell_volume 5130(3)
_computing_cell_refinement 'Bruker SAINT'
_computing_data_collection 'Bruker APEX2'
_computing_data_reduction 'Bruker SAINT'
_computing_molecular_graphics 'Bruker SHELXTL'
_computing_publication_material 'Bruker SHELXTL'
_computing_structure_refinement 'SHELXL-97 (Sheldrick, 2008)'
_computing_structure_solution 'SHELXS-97 (Sheldrick, 2008)'
_diffrn_ambient_temperature 100
_diffrn_measured_fraction_theta_full 0.979
_diffrn_measured_fraction_theta_max 0.979
_diffrn_measurement_device_type 'Bruker APEX-II CCD'
_diffrn_measurement_method '\f and \w scans'
_diffrn_radiation_monochromator graphite
_diffrn_radiation_source 'fine-focus sealed tube'
_diffrn_radiation_type MoK\a
_diffrn_radiation_wavelength 0.71073
_diffrn_reflns_av_R_equivalents 0.1579
_diffrn_reflns_av_sigmaI/netI 0.1857
_diffrn_reflns_limit_h_max 22
_diffrn_reflns_limit_h_min -22
_diffrn_reflns_limit_k_max 15
_diffrn_reflns_limit_k_min -13
_diffrn_reflns_limit_l_max 18
_diffrn_reflns_limit_l_min -24
_diffrn_reflns_number 36450
_diffrn_reflns_theta_full 25.14
_diffrn_reflns_theta_max 25.14
_diffrn_reflns_theta_min 1.36
_exptl_absorpt_coefficient_mu 2.802
_exptl_absorpt_correction_T_max 0.799
_exptl_absorpt_correction_T_min 0.498
_exptl_absorpt_correction_type multi-scan
_exptl_absorpt_process_details 'SADABS; BRUKER, 2008'
_exptl_crystal_colour red
_exptl_crystal_density_diffrn 1.490
_exptl_crystal_density_method 'not measured'
_exptl_crystal_description block
_exptl_crystal_F_000 2288
_exptl_crystal_size_max 0.38
_exptl_crystal_size_mid 0.21
_exptl_crystal_size_min 0.08
_platon_squeeze_details
;
;
_refine_diff_density_max 1.607
_refine_diff_density_min -0.919
_refine_diff_density_rms 0.171
_refine_ls_extinction_method none
_refine_ls_goodness_of_fit_ref 0.914
_refine_ls_hydrogen_treatment constr
_refine_ls_matrix_type full
_refine_ls_number_parameters 606
_refine_ls_number_reflns 8987
_refine_ls_number_restraints 0
_refine_ls_restrained_S_all 0.914
_refine_ls_R_factor_all 0.1464
_refine_ls_R_factor_gt 0.0679
_refine_ls_shift/su_max 0.001
_refine_ls_shift/su_mean 0.000
_refine_ls_structure_factor_coef Fsqd
_refine_ls_weighting_details 'calc w=1/[\s^2^(Fo^2^)+(0.0723P)^2^+0.0000P] where P=(Fo^2^+2Fc^2^)/3'
_refine_ls_weighting_scheme calc
_refine_ls_wR_factor_gt 0.1428
_refine_ls_wR_factor_ref 0.1665
_reflns_number_gt 4470
_reflns_number_total 8987
_reflns_threshold_expression >2sigma(I)
_cod_data_source_file c5ra16214a3.cif
_cod_data_source_block ss
_cod_depositor_comments
;
The following automatic conversions were performed:

'_symmetry_cell_setting' value 'Monoclinic' changed to 'monoclinic'
according to
/usr/data/users/saulius/crontab/automatic-downloads/rss-feeds/RSC/lib/dictionaries/cif_core.dic
dictionary named 'cif_core.dic' version 2.4.2 from 2011-04-26.

Automatic conversion script
Id: cif_fix_values 4268 2015-11-12 08:31:59Z antanas 
;
_cod_original_sg_symbol_H-M P2(1)/n
_cod_database_code 7223322

loop_
_symmetry_equiv_pos_as_xyz
'x, y, z'
'-x+1/2, y+1/2, -z+1/2'
'-x, -y, -z'
'x-1/2, -y-1/2, z-1/2'

loop_
_atom_site_label
_atom_site_type_symbol
_atom_site_fract_x
_atom_site_fract_y
_atom_site_fract_z
_atom_site_U_iso_or_equiv
_atom_site_adp_type
_atom_site_occupancy
_atom_site_symmetry_multiplicity
_atom_site_calc_flag
_atom_site_refinement_flags
Ir1 Ir 0.12614(2) 0.22012(3) 0.24019(2) 0.03363(17) Uani 1 1 d .
N1 N 0.1581(5) 0.3128(7) 0.3171(5) 0.044(3) Uani 1 1 d .
N2 N 0.1001(5) 0.1125(7) 0.1697(5) 0.035(3) Uani 1 1 d .
N3 N 0.1300(5) 0.3414(7) 0.1728(4) 0.033(2) Uani 1 1 d .
N4 N 0.0169(5) 0.2726(7) 0.2200(5) 0.041(2) Uani 1 1 d .
C1 C 0.1146(7) 0.3742(10) 0.3463(7) 0.050(4) Uani 1 1 d .
H1 H 0.0658 0.3765 0.3287 0.060 Uiso 1 1 calc R
C2 C 0.1377(9) 0.4317(12) 0.3991(8) 0.073(5) Uani 1 1 d .
H2 H 0.1056 0.4697 0.4187 0.088 Uiso 1 1 calc R
C3 C 0.2104(9) 0.4321(10) 0.4226(7) 0.067(4) Uani 1 1 d .
H3 H 0.2281 0.4729 0.4580 0.080 Uiso 1 1 calc R
C4 C 0.2578(8) 0.3730(10) 0.3951(7) 0.064(4) Uani 1 1 d .
H4 H 0.3069 0.3744 0.4116 0.076 Uiso 1 1 calc R
C5 C 0.2317(7) 0.3114(8) 0.3423(6) 0.041(3) Uani 1 1 d .
C6 C 0.2729(6) 0.2420(8) 0.3091(6) 0.037(3) Uani 1 1 d .
C7 C 0.3468(6) 0.2257(9) 0.3260(7) 0.049(4) Uani 1 1 d .
H7 H 0.3728 0.2593 0.3615 0.059 Uiso 1 1 calc R
C8 C 0.3817(6) 0.1607(9) 0.2907(7) 0.048(4) Uani 1 1 d .
H8 H 0.4312 0.1517 0.3025 0.057 Uiso 1 1 calc R
C9 C 0.3448(6) 0.1078(9) 0.2377(7) 0.053(4) Uani 1 1 d .
H9 H 0.3695 0.0653 0.2135 0.063 Uiso 1 1 calc R
C10 C 0.2700(6) 0.1197(8) 0.2214(6) 0.044(3) Uani 1 1 d .
H10 H 0.2448 0.0827 0.1871 0.053 Uiso 1 1 calc R
C11 C 0.2318(5) 0.1873(8) 0.2563(6) 0.031(3) Uani 1 1 d .
C12 C 0.0999(6) 0.1267(9) 0.1039(6) 0.037(3) Uani 1 1 d .
H12 H 0.1132 0.1885 0.0890 0.044 Uiso 1 1 calc R
C13 C 0.0806(6) 0.0516(9) 0.0603(6) 0.039(3) Uani 1 1 d .
H13 H 0.0832 0.0611 0.0163 0.047 Uiso 1 1 calc R
C14 C 0.0564(6) -0.0412(8) 0.0819(7) 0.041(3) Uani 1 1 d .
H14 H 0.0408 -0.0922 0.0524 0.049 Uiso 1 1 calc R
C15 C 0.0566(5) -0.0537(8) 0.1478(6) 0.036(3) Uani 1 1 d .
H15 H 0.0393 -0.1134 0.1624 0.043 Uiso 1 1 calc R
C16 C 0.0820(5) 0.0205(8) 0.1940(6) 0.035(3) Uani 1 1 d .
C17 C 0.0925(5) 0.0145(8) 0.2652(6) 0.030(3) Uani 1 1 d .
C18 C 0.0854(6) -0.0777(8) 0.2966(6) 0.038(3) Uani 1 1 d .
H18 H 0.0731 -0.1360 0.2729 0.045 Uiso 1 1 calc R
C19 C 0.0975(6) -0.0778(9) 0.3636(7) 0.042(3) Uani 1 1 d .
H19 H 0.0934 -0.1376 0.3856 0.050 Uiso 1 1 calc R
C20 C 0.1156(6) 0.0089(9) 0.3995(6) 0.045(3) Uani 1 1 d .
H20 H 0.1218 0.0078 0.4450 0.054 Uiso 1 1 calc R
C21 C 0.1242(6) 0.0982(8) 0.3661(7) 0.042(4) Uani 1 1 d .
H21 H 0.1373 0.1561 0.3900 0.051 Uiso 1 1 calc R
C22 C 0.1136(6) 0.1030(8) 0.2970(6) 0.030(3) Uani 1 1 d .
C23 C 0.1896(6) 0.3771(9) 0.1524(6) 0.040(3) Uani 1 1 d .
H23 H 0.2337 0.3484 0.1696 0.048 Uiso 1 1 calc R
C24 C 0.1893(7) 0.4521(9) 0.1085(6) 0.044(3) Uani 1 1 d .
H24 H 0.2321 0.4721 0.0952 0.053 Uiso 1 1 calc R
C25 C 0.1249(6) 0.4991(8) 0.0835(6) 0.036(3) Uani 1 1 d .
C26 C 0.0622(6) 0.4639(8) 0.1056(6) 0.033(3) Uani 1 1 d .
H26 H 0.0180 0.4931 0.0892 0.040 Uiso 1 1 calc R
C27 C 0.0644(6) 0.3860(7) 0.1517(6) 0.031(3) Uani 1 1 d .
C28 C 0.0026(6) 0.3507(8) 0.1776(6) 0.037(3) Uani 1 1 d .
C29 C -0.0656(6) 0.3919(8) 0.1647(6) 0.041(3) Uani 1 1 d .
H29 H -0.0738 0.4459 0.1361 0.050 Uiso 1 1 calc R
C30 C -0.1230(6) 0.3547(8) 0.1933(6) 0.044(3) Uani 1 1 d .
C31 C -0.1067(6) 0.2736(10) 0.2344(7) 0.055(4) Uani 1 1 d .
H31 H -0.1429 0.2443 0.2538 0.066 Uiso 1 1 calc R
C32 C -0.0388(6) 0.2362(9) 0.2470(7) 0.049(4) Uani 1 1 d .
H32 H -0.0300 0.1826 0.2758 0.059 Uiso 1 1 calc R
C33 C 0.1194(6) 0.5826(8) 0.0384(6) 0.040(3) Uani 1 1 d .
H33 H 0.0732 0.6068 0.0233 0.048 Uiso 1 1 calc R
C34 C 0.1738(6) 0.6283(8) 0.0164(6) 0.042(3) Uani 1 1 d .
H34 H 0.2188 0.5988 0.0284 0.050 Uiso 1 1 calc R
C35 C 0.1730(6) 0.7182(9) -0.0240(5) 0.039(3) Uani 1 1 d .
C36 C 0.1109(6) 0.7739(10) -0.0422(6) 0.047(3) Uani 1 1 d .
H36 H 0.0680 0.7532 -0.0293 0.056 Uiso 1 1 calc R
C37 C 0.1113(7) 0.8606(9) -0.0797(6) 0.045(3) Uani 1 1 d .
H37 H 0.0691 0.8969 -0.0922 0.055 Uiso 1 1 calc R
C38 C 0.1760(7) 0.8921(9) -0.0982(7) 0.054(4) Uani 1 1 d .
H38 H 0.1764 0.9499 -0.1231 0.065 Uiso 1 1 calc R
C39 C 0.2383(7) 0.8397(10) -0.0806(7) 0.057(4) Uani 1 1 d .
H39 H 0.2814 0.8615 -0.0926 0.068 Uiso 1 1 calc R
C40 C 0.2357(6) 0.7521(9) -0.0441(7) 0.047(4) Uani 1 1 d .
C41 C 0.3626(6) 0.7177(10) -0.0471(7) 0.057(4) Uani 1 1 d .
H41A H 0.3556 0.7118 -0.0939 0.086 Uiso 1 1 calc R
H41B H 0.3997 0.6721 -0.0281 0.086 Uiso 1 1 calc R
H41C H 0.3767 0.7849 -0.0347 0.086 Uiso 1 1 calc R
C42 C -0.1989(6) 0.3941(9) 0.1831(6) 0.049(4) Uani 1 1 d .
H42 H -0.2314 0.3652 0.2069 0.058 Uiso 1 1 calc R
C43 C -0.2228(7) 0.4699(9) 0.1410(7) 0.052(4) Uani 1 1 d .
H43 H -0.1891 0.4978 0.1180 0.062 Uiso 1 1 calc R
C44 C -0.2957(6) 0.5119(9) 0.1281(7) 0.049(4) Uani 1 1 d .
C45 C -0.3084(7) 0.5787(9) 0.0733(7) 0.052(4) Uani 1 1 d .
H45 H -0.2716 0.5927 0.0497 0.062 Uiso 1 1 calc R
C46 C -0.3743(8) 0.6213(10) 0.0560(7) 0.060(4) Uani 1 1 d .
H46 H -0.3816 0.6677 0.0221 0.071 Uiso 1 1 calc R
C47 C -0.4317(7) 0.5957(11) 0.0891(7) 0.057(4) Uani 1 1 d .
H47 H -0.4777 0.6207 0.0745 0.068 Uiso 1 1 calc R
C48 C -0.4200(6) 0.5344(10) 0.1425(7) 0.052(4) Uani 1 1 d .
H48 H -0.4574 0.5210 0.1657 0.062 Uiso 1 1 calc R
C49 C -0.3519(7) 0.4917(9) 0.1626(7) 0.050(4) Uani 1 1 d .
C50 C -0.3905(7) 0.4096(12) 0.2515(7) 0.074(5) Uani 1 1 d .
H50A H -0.4063 0.4713 0.2682 0.111 Uiso 1 1 calc R
H50B H -0.3729 0.3657 0.2872 0.111 Uiso 1 1 calc R
H50C H -0.4303 0.3784 0.2238 0.111 Uiso 1 1 calc R
C51 C 0.6005(10) 0.1096(17) 0.2373(11) 0.139(9) Uani 1 1 d .
H51A H 0.6050 0.0376 0.2423 0.167 Uiso 1 1 calc R
H51B H 0.5878 0.1363 0.2775 0.167 Uiso 1 1 calc R
Cl1 Cl 0.5310(3) 0.1360(7) 0.1730(4) 0.210(4) Uani 1 1 d .
Cl2 Cl 0.6862(3) 0.1605(5) 0.2259(3) 0.138(2) Uani 1 1 d .
F1 F 0.9552(4) 0.7351(6) 0.1451(5) 0.088(3) Uani 1 1 d .
F2 F 0.9663(5) 0.7452(5) 0.0374(5) 0.102(4) Uani 1 1 d .
F3 F 0.9131(4) 0.6101(5) 0.0760(4) 0.078(3) Uani 1 1 d .
F4 F 0.8357(3) 0.7137(6) 0.1171(4) 0.063(2) Uani 1 1 d .
F5 F 0.8454(5) 0.7226(7) 0.0105(4) 0.098(3) Uani 1 1 d .
F6 F 0.8904(4) 0.8469(5) 0.0792(4) 0.058(2) Uani 1 1 d .
O1 O 0.2968(4) 0.6941(6) -0.0243(4) 0.049(2) Uani 1 1 d .
O2 O -0.3353(4) 0.4289(7) 0.2155(5) 0.056(3) Uani 1 1 d .
P1 P 0.90128(18) 0.7277(3) 0.07745(19) 0.0486(9) Uani 1 1 d .

loop_
_atom_site_aniso_label
_atom_site_aniso_U_11
_atom_site_aniso_U_22
_atom_site_aniso_U_33
_atom_site_aniso_U_23
_atom_site_aniso_U_13
_atom_site_aniso_U_12
Ir1 0.0315(3) 0.0237(2) 0.0432(3) 0.0021(3) -0.00127(19) -0.0017(3)
N1 0.050(7) 0.038(6) 0.039(7) 0.003(5) -0.005(6) 0.005(5)
N2 0.030(5) 0.026(5) 0.046(8) -0.008(5) 0.000(5) 0.004(4)
N3 0.034(6) 0.031(6) 0.035(7) 0.006(5) 0.009(5) -0.007(5)
N4 0.044(6) 0.023(5) 0.057(7) 0.000(6) 0.008(5) -0.002(5)
C1 0.052(9) 0.039(8) 0.058(11) -0.002(7) 0.004(8) 0.004(7)
C2 0.069(12) 0.070(12) 0.078(14) -0.015(10) 0.004(10) 0.007(9)
C3 0.098(13) 0.046(9) 0.056(12) -0.019(8) 0.014(10) 0.002(9)
C4 0.076(10) 0.041(9) 0.067(12) 0.003(8) -0.011(9) -0.028(8)
C5 0.045(8) 0.034(7) 0.040(9) 0.000(6) -0.009(7) -0.015(6)
C6 0.036(7) 0.022(7) 0.047(9) 0.011(5) -0.008(6) -0.001(5)
C7 0.038(7) 0.031(7) 0.074(10) 0.023(8) -0.007(7) -0.011(7)
C8 0.024(7) 0.042(8) 0.072(11) 0.014(8) -0.009(7) -0.002(6)
C9 0.037(8) 0.046(8) 0.069(11) 0.002(7) -0.011(7) -0.019(6)
C10 0.044(8) 0.030(7) 0.062(10) 0.001(6) 0.020(7) 0.005(6)
C11 0.020(6) 0.039(7) 0.034(8) 0.020(6) 0.004(5) -0.005(5)
C12 0.034(7) 0.039(8) 0.033(9) 0.003(6) -0.008(6) 0.017(6)
C13 0.026(6) 0.047(8) 0.046(9) -0.002(7) 0.007(6) 0.012(6)
C14 0.035(7) 0.030(7) 0.051(10) -0.021(7) -0.013(7) 0.001(6)
C15 0.028(7) 0.022(6) 0.048(10) -0.003(6) -0.018(6) -0.005(5)
C16 0.020(6) 0.028(7) 0.057(10) 0.005(6) 0.004(6) 0.004(5)
C17 0.025(6) 0.033(7) 0.031(8) 0.012(6) 0.000(6) 0.008(5)
C18 0.044(7) 0.018(6) 0.048(10) -0.001(6) -0.004(7) 0.002(5)
C19 0.041(7) 0.045(8) 0.041(10) 0.011(7) 0.009(7) -0.011(6)
C20 0.047(8) 0.049(8) 0.038(9) 0.012(7) 0.003(7) -0.003(7)
C21 0.035(7) 0.018(6) 0.076(12) 0.014(7) 0.016(7) 0.007(5)
C22 0.034(7) 0.030(7) 0.026(8) 0.006(5) 0.006(6) 0.018(5)
C23 0.029(7) 0.046(8) 0.043(9) 0.003(7) 0.002(6) -0.004(6)
C24 0.044(8) 0.040(8) 0.050(10) 0.005(7) 0.011(7) -0.012(6)
C25 0.038(7) 0.020(6) 0.051(9) -0.002(6) 0.006(7) -0.006(6)
C26 0.040(7) 0.021(6) 0.036(8) 0.002(6) 0.000(6) -0.009(5)
C27 0.030(6) 0.008(5) 0.054(9) 0.002(5) 0.000(6) 0.005(5)
C28 0.031(7) 0.030(7) 0.049(9) -0.003(6) 0.001(6) -0.001(6)
C29 0.050(8) 0.022(6) 0.055(10) 0.009(6) 0.014(7) 0.004(6)
C30 0.045(8) 0.030(7) 0.058(10) 0.002(6) 0.014(7) 0.005(6)
C31 0.040(7) 0.047(8) 0.081(11) 0.018(8) 0.020(7) 0.011(7)
C32 0.041(7) 0.034(7) 0.073(11) 0.019(7) 0.013(7) -0.005(6)
C33 0.039(7) 0.026(7) 0.055(10) 0.008(6) 0.003(7) 0.000(6)
C34 0.037(7) 0.031(7) 0.055(10) 0.003(6) 0.002(7) 0.004(6)
C35 0.053(8) 0.035(7) 0.029(7) 0.009(7) 0.008(6) 0.004(7)
C36 0.048(8) 0.044(8) 0.049(9) -0.003(8) 0.006(6) -0.028(7)
C37 0.055(8) 0.034(8) 0.051(10) 0.010(6) 0.019(7) 0.004(6)
C38 0.061(9) 0.034(8) 0.073(11) 0.011(7) 0.025(8) -0.012(7)
C39 0.046(8) 0.042(8) 0.081(12) 0.016(8) 0.010(8) -0.006(7)
C40 0.036(7) 0.047(9) 0.056(10) 0.000(6) 0.007(7) 0.001(6)
C41 0.055(8) 0.047(8) 0.074(11) 0.012(9) 0.022(8) -0.005(8)
C42 0.036(7) 0.050(8) 0.059(11) 0.017(7) 0.004(7) 0.014(6)
C43 0.046(8) 0.044(8) 0.069(11) -0.022(7) 0.024(8) -0.002(7)
C44 0.022(7) 0.047(8) 0.077(11) -0.015(8) 0.003(7) -0.005(6)
C45 0.058(9) 0.053(9) 0.047(10) 0.021(7) 0.014(8) -0.003(7)
C46 0.069(10) 0.055(9) 0.052(11) -0.001(8) 0.002(9) 0.018(8)
C47 0.036(8) 0.080(11) 0.054(11) 0.015(9) 0.003(8) 0.012(7)
C48 0.039(8) 0.073(10) 0.042(10) -0.006(8) 0.004(7) 0.016(7)
C49 0.039(8) 0.043(8) 0.071(11) 0.016(8) 0.013(8) 0.013(6)
C50 0.064(11) 0.096(13) 0.064(13) 0.021(9) 0.016(9) 0.022(9)
C51 0.103(16) 0.16(2) 0.16(2) 0.080(17) 0.037(16) 0.000(14)
Cl1 0.105(5) 0.350(12) 0.174(8) -0.026(8) 0.017(5) -0.044(6)
Cl2 0.143(5) 0.159(6) 0.123(5) 0.039(4) 0.049(4) 0.008(4)
F1 0.058(5) 0.086(7) 0.112(8) 0.031(6) -0.009(5) -0.006(5)
F2 0.126(8) 0.043(6) 0.161(10) 0.009(5) 0.100(7) 0.008(5)
F3 0.099(6) 0.028(4) 0.116(8) 0.020(5) 0.042(6) 0.011(4)
F4 0.043(4) 0.064(5) 0.086(6) 0.004(5) 0.020(4) -0.010(4)
F5 0.156(8) 0.073(6) 0.056(6) -0.005(5) -0.007(6) -0.006(6)
F6 0.062(5) 0.039(5) 0.075(6) -0.001(4) 0.018(4) 0.001(4)
O1 0.045(5) 0.046(6) 0.056(6) 0.011(4) 0.011(5) -0.006(4)
O2 0.048(6) 0.063(6) 0.063(7) 0.016(5) 0.022(5) -0.001(5)
P1 0.052(2) 0.0349(19) 0.060(3) 0.009(2) 0.0121(19) -0.0025(19)

loop_
_atom_type_symbol
_atom_type_description
_atom_type_scat_dispersion_real
_atom_type_scat_dispersion_imag
_atom_type_scat_source
C C 0.0033 0.0016 'International Tables Vol C Tables 4.2.6.8 and 6.1.1.4'
H H 0.0000 0.0000 'International Tables Vol C Tables 4.2.6.8 and 6.1.1.4'
N N 0.0061 0.0033 'International Tables Vol C Tables 4.2.6.8 and 6.1.1.4'
O O 0.0106 0.0060 'International Tables Vol C Tables 4.2.6.8 and 6.1.1.4'
F F 0.0171 0.0103 'International Tables Vol C Tables 4.2.6.8 and 6.1.1.4'
P P 0.1023 0.0942 'International Tables Vol C Tables 4.2.6.8 and 6.1.1.4'
Cl Cl 0.1484 0.1585 'International Tables Vol C Tables 4.2.6.8 and 6.1.1.4'
Ir Ir -1.4442 7.9887 'International Tables Vol C Tables 4.2.6.8 and 6.1.1.4'

loop_
_geom_angle_atom_site_label_1
_geom_angle_atom_site_label_2
_geom_angle_atom_site_label_3
_geom_angle
C22 Ir1 C11 86.5(4)
C22 Ir1 N1 93.7(4)
C11 Ir1 N1 81.1(4)
C22 Ir1 N2 80.4(4)
C11 Ir1 N2 94.6(4)
N1 Ir1 N2 172.9(4)
C22 Ir1 N4 99.8(4)
C11 Ir1 N4 173.3(4)
N1 Ir1 N4 96.0(4)
N2 Ir1 N4 88.9(3)
C22 Ir1 N3 174.3(4)
C11 Ir1 N3 97.8(4)
N1 Ir1 N3 90.8(4)
N2 Ir1 N3 95.5(4)
N4 Ir1 N3 76.0(4)
C1 N1 C5 117.9(11)
C1 N1 Ir1 126.4(9)
C5 N1 Ir1 115.7(8)
C12 N2 C16 121.3(10)
C12 N2 Ir1 124.8(8)
C16 N2 Ir1 113.9(8)
C23 N3 C27 119.6(10)
C23 N3 Ir1 126.1(8)
C27 N3 Ir1 114.3(7)
C32 N4 C28 117.2(10)
C32 N4 Ir1 125.5(8)
C28 N4 Ir1 117.2(7)
C2 C1 N1 124.4(13)
C2 C1 H1 117.8
N1 C1 H1 117.8
C1 C2 C3 117.4(15)
C1 C2 H2 121.3
C3 C2 H2 121.3
C2 C3 C4 121.4(14)
C2 C3 H3 119.3
C4 C3 H3 119.3
C3 C4 C5 119.6(13)
C3 C4 H4 120.2
C5 C4 H4 120.2
C4 C5 N1 119.2(12)
C4 C5 C6 127.1(12)
N1 C5 C6 113.8(10)
C7 C6 C11 120.2(11)
C7 C6 C5 124.6(12)
C11 C6 C5 115.1(10)
C8 C7 C6 120.7(12)
C8 C7 H7 119.7
C6 C7 H7 119.7
C7 C8 C9 121.6(11)
C7 C8 H8 119.2
C9 C8 H8 119.2
C8 C9 C10 118.8(13)
C8 C9 H9 120.6
C10 C9 H9 120.6
C9 C10 C11 121.3(12)
C9 C10 H10 119.3
C11 C10 H10 119.3
C10 C11 C6 117.3(10)
C10 C11 Ir1 128.4(9)
C6 C11 Ir1 114.3(8)
C13 C12 N2 120.9(12)
C13 C12 H12 119.5
N2 C12 H12 119.5
C12 C13 C14 120.1(12)
C12 C13 H13 120.0
C14 C13 H13 120.0
C15 C14 C13 118.0(11)
C15 C14 H14 121.0
C13 C14 H14 121.0
C14 C15 C16 122.4(11)
C14 C15 H15 118.8
C16 C15 H15 118.8
N2 C16 C15 116.9(12)
N2 C16 C17 114.4(10)
C15 C16 C17 128.7(11)
C22 C17 C18 124.7(11)
C22 C17 C16 114.7(10)
C18 C17 C16 120.5(11)
C19 C18 C17 117.1(11)
C19 C18 H18 121.4
C17 C18 H18 121.4
C18 C19 C20 121.9(12)
C18 C19 H19 119.0
C20 C19 H19 119.0
C19 C20 C21 118.8(13)
C19 C20 H20 120.6
C21 C20 H20 120.6
C20 C21 C22 122.0(12)
C20 C21 H21 119.0
C22 C21 H21 119.0
C17 C22 C21 115.3(10)
C17 C22 Ir1 116.3(9)
C21 C22 Ir1 128.4(9)
N3 C23 C24 124.2(11)
N3 C23 H23 117.9
C24 C23 H23 117.9
C23 C24 C25 119.6(11)
C23 C24 H24 120.2
C25 C24 H24 120.2
C24 C25 C26 116.8(11)
C24 C25 C33 123.8(11)
C26 C25 C33 119.4(10)
C27 C26 C25 122.2(11)
C27 C26 H26 118.9
C25 C26 H26 118.9
N3 C27 C26 117.5(10)
N3 C27 C28 118.4(10)
C26 C27 C28 124.1(10)
N4 C28 C29 120.6(10)
N4 C28 C27 114.0(9)
C29 C28 C27 125.3(11)
C28 C29 C30 121.9(11)
C28 C29 H29 119.0
C30 C29 H29 119.0
C31 C30 C29 115.6(11)
C31 C30 C42 118.1(11)
C29 C30 C42 126.3(11)
C32 C31 C30 121.0(12)
C32 C31 H31 119.5
C30 C31 H31 119.5
C31 C32 N4 123.6(12)
C31 C32 H32 118.2
N4 C32 H32 118.2
C34 C33 C25 126.6(11)
C34 C33 H33 116.7
C25 C33 H33 116.7
C33 C34 C35 129.5(11)
C33 C34 H34 115.2
C35 C34 H34 115.2
C36 C35 C40 117.5(11)
C36 C35 C34 121.8(11)
C40 C35 C34 120.7(11)
C35 C36 C37 121.1(11)
C35 C36 H36 119.4
C37 C36 H36 119.4
C36 C37 C38 119.2(12)
C36 C37 H37 120.4
C38 C37 H37 120.4
C39 C38 C37 121.3(12)
C39 C38 H38 119.4
C37 C38 H38 119.4
C38 C39 C40 118.1(12)
C38 C39 H39 121.0
C40 C39 H39 121.0
C35 C40 O1 115.4(11)
C35 C40 C39 122.8(12)
O1 C40 C39 121.7(11)
O1 C41 H41A 109.5
O1 C41 H41B 109.5
H41A C41 H41B 109.5
O1 C41 H41C 109.5
H41A C41 H41C 109.5
H41B C41 H41C 109.5
C43 C42 C30 123.8(12)
C43 C42 H42 118.1
C30 C42 H42 118.1
C42 C43 C44 127.0(12)
C42 C43 H43 116.5
C44 C43 H43 116.5
C49 C44 C45 119.0(11)
C49 C44 C43 126.6(13)
C45 C44 C43 114.4(12)
C46 C45 C44 119.9(12)
C46 C45 H45 120.1
C44 C45 H45 120.1
C45 C46 C47 120.3(13)
C45 C46 H46 119.8
C47 C46 H46 119.8
C48 C47 C46 120.4(12)
C48 C47 H47 119.8
C46 C47 H47 119.8
C47 C48 C49 120.2(12)
C47 C48 H48 119.9
C49 C48 H48 119.9
O2 C49 C44 115.8(11)
O2 C49 C48 124.2(12)
C44 C49 C48 120.0(13)
O2 C50 H50A 109.5
O2 C50 H50B 109.5
H50A C50 H50B 109.5
O2 C50 H50C 109.5
H50A C50 H50C 109.5
H50B C50 H50C 109.5
Cl1 C51 Cl2 113.4(10)
Cl1 C51 H51A 108.9
Cl2 C51 H51A 108.9
Cl1 C51 H51B 108.9
Cl2 C51 H51B 108.9
H51A C51 H51B 107.7
C40 O1 C41 119.8(9)
C49 O2 C50 116.6(10)
F3 P1 F1 90.4(5)
F3 P1 F5 90.9(5)
F1 P1 F5 178.2(6)
F3 P1 F4 90.9(4)
F1 P1 F4 89.3(4)
F5 P1 F4 89.5(5)
F3 P1 F2 90.7(4)
F1 P1 F2 91.0(5)
F5 P1 F2 90.2(6)
F4 P1 F2 178.3(5)
F3 P1 F6 179.3(5)
F1 P1 F6 89.1(5)
F5 P1 F6 89.6(5)
F4 P1 F6 89.6(4)
F2 P1 F6 88.7(4)

loop_
_geom_bond_atom_site_label_1
_geom_bond_atom_site_label_2
_geom_bond_distance
Ir1 C22 1.995(11)
Ir1 C11 2.005(10)
Ir1 N1 2.030(10)
Ir1 N2 2.052(9)
Ir1 N4 2.143(9)
Ir1 N3 2.148(9)
N1 C1 1.368(15)
N1 C5 1.395(14)
N2 C12 1.377(14)
N2 C16 1.391(13)
N3 C23 1.346(13)
N3 C27 1.373(12)
N4 C32 1.355(13)
N4 C28 1.364(14)
C1 C2 1.348(18)
C1 H1 0.9300
C2 C3 1.373(19)
C2 H2 0.9300
C3 C4 1.381(18)
C3 H3 0.9300
C4 C5 1.393(16)
C4 H4 0.9300
C5 C6 1.452(16)
C6 C7 1.391(15)
C6 C11 1.432(15)
C7 C8 1.367(17)
C7 H7 0.9300
C8 C9 1.393(16)
C8 H8 0.9300
C9 C10 1.399(15)
C9 H9 0.9300
C10 C11 1.422(15)
C10 H10 0.9300
C12 C13 1.359(15)
C12 H12 0.9300
C13 C14 1.418(15)
C13 H13 0.9300
C14 C15 1.376(16)
C14 H14 0.9300
C15 C16 1.406(15)
C15 H15 0.9300
C16 C17 1.459(16)
C17 C22 1.379(15)
C17 C18 1.411(14)
C18 C19 1.369(15)
C18 H18 0.9300
C19 C20 1.389(16)
C19 H19 0.9300
C20 C21 1.403(15)
C20 H20 0.9300
C21 C22 1.414(16)
C21 H21 0.9300
C23 C24 1.354(15)
C23 H23 0.9300
C24 C25 1.386(15)
C24 H24 0.9300
C25 C26 1.411(14)
C25 C33 1.448(15)
C26 C27 1.409(14)
C26 H26 0.9300
C27 C28 1.435(14)
C28 C29 1.379(14)
C29 C30 1.403(15)
C29 H29 0.9300
C30 C31 1.381(16)
C30 C42 1.501(15)
C31 C32 1.354(15)
C31 H31 0.9300
C32 H32 0.9300
C33 C34 1.333(14)
C33 H33 0.9300
C34 C35 1.462(15)
C34 H34 0.9300
C35 C36 1.384(16)
C35 C40 1.386(15)
C36 C37 1.395(15)
C36 H36 0.9300
C37 C38 1.396(15)
C37 H37 0.9300
C38 C39 1.361(16)
C38 H38 0.9300
C39 C40 1.400(16)
C39 H39 0.9300
C40 O1 1.390(13)
C41 O1 1.427(13)
C41 H41A 0.9600
C41 H41B 0.9600
C41 H41C 0.9600
C42 C43 1.364(16)
C42 H42 0.9300
C43 C44 1.464(16)
C43 H43 0.9300
C44 C49 1.392(16)
C44 C45 1.434(17)
C45 C46 1.354(16)
C45 H45 0.9300
C46 C47 1.411(17)
C46 H46 0.9300
C47 C48 1.365(17)
C47 H47 0.9300
C48 C49 1.400(15)
C48 H48 0.9300
C49 O2 1.376(14)
C50 O2 1.397(14)
C50 H50A 0.9600
C50 H50B 0.9600
C50 H50C 0.9600
C51 Cl1 1.742(19)
C51 Cl2 1.798(18)
C51 H51A 0.9700
C51 H51B 0.9700
F1 P1 1.592(9)
F2 P1 1.601(8)
F3 P1 1.588(7)
F4 P1 1.599(7)
F5 P1 1.598(9)
F6 P1 1.607(7)

loop_
_platon_squeeze_void_nr
_platon_squeeze_void_average_x
_platon_squeeze_void_average_y
_platon_squeeze_void_average_z
_platon_squeeze_void_volume
_platon_squeeze_void_count_electrons
1 0.500 0.000 1.000 364.7 160.7
2 1.000 0.500 0.500 364.8 159.7
